data_2226075
loop_
_publ_author_name
'Wang, Chen-Yi'
'Cao, Feng'
'Wang, Ping'
'Wu, Xiang'
'Yuan, Cai-Jun'

_publ_section_title
;
 Bis{2-[2-(isopropylammonio)ethyliminomethyl]-5-methoxyphenolato}copper(II)
 bis(perchlorate)
;
_journal_coeditor_code CI5083
_journal_issue 6
_journal_name_full 'Acta Crystallographica Section E'
_journal_page_first m669
_journal_page_last m670
_journal_paper_doi 10.1107/S1600536810017472
_journal_volume 66
_journal_year 2010
_chemical_formula_iupac '[Cu (C13 H20 N2 O2)2] (Cl O4)2'
_chemical_formula_moiety 'C26 H40 Cu N4 O4 2+, 2(Cl O4 -)'
_chemical_formula_sum 'C26 H40 Cl2 Cu N4 O12'
_chemical_formula_weight 735.06
_chemical_name_systematic
;
Bis{2-[2-(isopropylammonio)ethyliminomethyl]-5-methoxyphenolato}copper(II)
bis(perchlorate)
;
_space_group_IT_number 61
_symmetry_cell_setting orthorhombic
_symmetry_space_group_name_Hall '-P 2ac 2ab'
_symmetry_space_group_name_H-M 'P b c a'
_atom_sites_solution_hydrogens geom
_atom_sites_solution_primary direct
_atom_sites_solution_secondary difmap
_audit_creation_method SHELXL-97
_cell_angle_alpha 90.00
_cell_angle_beta 90.00
_cell_angle_gamma 90.00
_cell_formula_units_Z 8
_cell_length_a 17.4415(13)
_cell_length_b 14.0090(10)
_cell_length_c 26.350(2)
_cell_measurement_reflns_used 2387
_cell_measurement_temperature 298(2)
_cell_measurement_theta_max 24.5
_cell_measurement_theta_min 2.4
_cell_volume 6438.3(8)
_computing_cell_refinement 'SAINT (Bruker, 1998)'
_computing_data_collection 'SMART (Bruker, 1998)'
_computing_data_reduction 'SAINT (Bruker, 1998)'
_computing_molecular_graphics 'SHELXTL (Sheldrick, 2008)'
_computing_publication_material 'SHELXTL (Sheldrick, 2008)'
_computing_structure_refinement 'SHELXL97 (Sheldrick, 2008)'
_computing_structure_solution 'SHELXS97 (Sheldrick, 2008)'
_diffrn_ambient_temperature 298(2)
_diffrn_measured_fraction_theta_full 0.998
_diffrn_measured_fraction_theta_max 0.998
_diffrn_measurement_device_type 'Bruker SMART CCD area-detector'
_diffrn_measurement_method '\w scan'
_diffrn_radiation_monochromator graphite
_diffrn_radiation_source 'fine-focus sealed tube'
_diffrn_radiation_type MoK\a
_diffrn_radiation_wavelength 0.71073
_diffrn_reflns_av_R_equivalents 0.1168
_diffrn_reflns_av_sigmaI/netI 0.0942
_diffrn_reflns_limit_h_max 20
_diffrn_reflns_limit_h_min -22
_diffrn_reflns_limit_k_max 17
_diffrn_reflns_limit_k_min -17
_diffrn_reflns_limit_l_max 33
_diffrn_reflns_limit_l_min -29
_diffrn_reflns_number 36964
_diffrn_reflns_theta_full 27.00
_diffrn_reflns_theta_max 27.00
_diffrn_reflns_theta_min 1.55
_diffrn_standards_number 0
_exptl_absorpt_coefficient_mu 0.911
_exptl_absorpt_correction_T_max 0.8606
_exptl_absorpt_correction_T_min 0.8389
_exptl_absorpt_correction_type multi-scan
_exptl_absorpt_process_details '(SADABS; Sheldrick, 1996)'
_exptl_crystal_colour blue
_exptl_crystal_density_diffrn 1.517
_exptl_crystal_density_method 'not measured'
_exptl_crystal_description Block
_exptl_crystal_F_000 3064
_exptl_crystal_size_max 0.20
_exptl_crystal_size_mid 0.18
_exptl_crystal_size_min 0.17
_refine_diff_density_max 0.670
_refine_diff_density_min -0.385
_refine_ls_extinction_method none
_refine_ls_goodness_of_fit_ref 1.010
_refine_ls_hydrogen_treatment constr
_refine_ls_matrix_type full
_refine_ls_number_parameters 449
_refine_ls_number_reflns 7004
_refine_ls_number_restraints 94
_refine_ls_restrained_S_all 1.077
_refine_ls_R_factor_all 0.1512
_refine_ls_R_factor_gt 0.0591
_refine_ls_shift/su_max 0.001
_refine_ls_shift/su_mean 0.000
_refine_ls_structure_factor_coef Fsqd
_refine_ls_weighting_details 'calc w=1/[\s^2^(Fo^2^)+(0.0802P)^2^+0.2786P] where P=(Fo^2^+2Fc^2^)/3'
_refine_ls_weighting_scheme calc
_refine_ls_wR_factor_gt 0.1377
_refine_ls_wR_factor_ref 0.1815
_reflns_number_gt 3260
_reflns_number_total 7004
_reflns_threshold_expression I>2\s(I)
_cod_data_source_file ci5083.cif
_cod_data_source_block I
_cod_depositor_comments
;
The following automatic conversions were performed:
'_symmetry_cell_setting' value 'Orthorhombic' changed to 'orthorhombic'
according to '/home/saulius/struct/CIF-dictionaries/cif_core.dic'
dictionary named 'cif_core.dic' version 2.4.1 from 2010-06-29.

Automatic conversion script
Id: cif_fix_enum 1527 2010-12-29 10:47:43Z saulius 
;
_cod_original_cell_volume 6438.2(8)
_cod_database_code 2226075
_cod_database_fobs_code 2226075

loop_
_symmetry_equiv_pos_as_xyz
'x, y, z'
'-x+1/2, -y, z+1/2'
'-x, y+1/2, -z+1/2'
'x+1/2, -y+1/2, -z'
'-x, -y, -z'
'x-1/2, y, -z-1/2'
'x, -y-1/2, z-1/2'
'-x-1/2, y-1/2, z'

loop_
_atom_site_type_symbol
_atom_site_label
_atom_site_fract_x
_atom_site_fract_y
_atom_site_fract_z
_atom_site_U_iso_or_equiv
_atom_site_adp_type
_atom_site_calc_flag
_atom_site_refinement_flags
_atom_site_occupancy
_atom_site_disorder_assembly
_atom_site_disorder_group
Cu Cu1 0.20772(3) 0.30739(5) 0.29436(2) 0.0430(2) Uani d . 1 . .
Cl Cl1 0.35617(10) 0.50449(12) 0.29759(6) 0.0669(5) Uani d . 1 . .
N N1 0.2829(2) 0.2199(3) 0.32521(16) 0.0443(11) Uani d . 1 . .
N N2 0.3178(3) 0.3382(3) 0.41567(18) 0.0574(13) Uani d . 1 . .
H H2A 0.3298 0.3618 0.3849 0.069 Uiso calc R 1 . .
H H2B 0.2676 0.3497 0.4207 0.069 Uiso calc R 1 . .
N N3 0.1097(2) 0.3435(3) 0.26267(15) 0.0417(10) Uani d . 1 . .
N N4 0.1766(2) 0.4031(3) 0.15898(16) 0.0528(12) Uani d . 1 . .
H H4A 0.1910 0.3676 0.1321 0.063 Uiso calc R 1 . .
H H4B 0.2056 0.3851 0.1856 0.063 Uiso calc R 1 . .
O O1 0.2543(2) 0.2985(3) 0.22831(13) 0.0514(10) Uani d . 1 . .
O O2 0.4443(2) 0.2600(3) 0.10520(15) 0.0643(11) Uani d . 1 . .
O O3 0.17867(19) 0.3576(2) 0.35993(12) 0.0444(9) Uani d . 1 . .
O O4 0.0587(2) 0.5763(3) 0.47332(14) 0.0559(10) Uani d . 1 . .
O O5 0.3648(3) 0.5847(5) 0.3286(3) 0.147(2) Uani d U 1 . .
O O6 0.3925(4) 0.4248(5) 0.3208(3) 0.159(3) Uani d U 1 . .
O O7 0.3923(3) 0.5183(5) 0.2529(2) 0.148(2) Uani d U 1 . .
O O8 0.2780(3) 0.4867(4) 0.2923(3) 0.135(2) Uani d U 1 . .
Cl Cl2' 0.17958(9) 0.25224(11) 0.03722(6) 0.0601(4) Uani d PD 0.389(15) A 1
O O9' 0.1570(12) 0.2204(11) 0.0869(4) 0.129(7) Uani d PDU 0.389(15) A 1
O O10' 0.2039(11) 0.1768(11) 0.0069(7) 0.122(8) Uani d PDU 0.389(15) A 1
O O11' 0.1144(9) 0.3020(11) 0.0192(8) 0.141(8) Uani d PDU 0.389(15) A 1
O O12' 0.2391(10) 0.3202(14) 0.0434(8) 0.132(10) Uani d PDU 0.389(15) A 1
Cl Cl2 0.17958(9) 0.25224(11) 0.03722(6) 0.0601(4) Uani d PD 0.611(15) A 2
O O9 0.1079(6) 0.2451(11) 0.0606(6) 0.164(6) Uani d PDU 0.611(15) A 2
O O10 0.2095(8) 0.1581(7) 0.0317(6) 0.145(6) Uani d PDU 0.611(15) A 2
O O11 0.1749(9) 0.2871(9) -0.0129(3) 0.157(6) Uani d PDU 0.611(15) A 2
O O12 0.2292(6) 0.3064(10) 0.0667(5) 0.133(6) Uani d PD 0.611(15) A 2
C C1 0.3633(3) 0.2031(3) 0.2500(2) 0.0433(13) Uani d . 1 . .
C C2 0.3208(3) 0.2609(4) 0.21648(19) 0.0419(12) Uani d . 1 . .
C C3 0.3518(3) 0.2759(4) 0.1675(2) 0.0496(14) Uani d . 1 . .
H H3 0.3243 0.3121 0.1441 0.060 Uiso calc R 1 . .
C C4 0.4217(3) 0.2383(4) 0.1535(2) 0.0466(13) Uani d . 1 . .
C C5 0.4627(3) 0.1818(4) 0.1865(2) 0.0510(14) Uani d . 1 . .
H H5 0.5096 0.1557 0.1769 0.061 Uiso calc R 1 . .
C C6 0.4335(3) 0.1650(4) 0.2330(2) 0.0510(15) Uani d . 1 . .
H H6 0.4611 0.1262 0.2550 0.061 Uiso calc R 1 . .
C C7 0.3393(3) 0.1828(4) 0.3006(2) 0.0447(13) Uani d . 1 . .
H H7 0.3678 0.1372 0.3180 0.054 Uiso calc R 1 . .
C C8 0.2723(3) 0.1865(4) 0.3781(2) 0.0536(15) Uani d . 1 . .
H H8A 0.2791 0.1178 0.3793 0.064 Uiso calc R 1 . .
H H8B 0.2205 0.2008 0.3890 0.064 Uiso calc R 1 . .
C C9 0.3286(4) 0.2335(4) 0.4139(2) 0.0597(16) Uani d . 1 . .
H H9A 0.3220 0.2073 0.4477 0.072 Uiso calc R 1 . .
H H9B 0.3805 0.2194 0.4029 0.072 Uiso calc R 1 . .
C C10 0.3603(4) 0.3919(5) 0.4532(3) 0.084(2) Uani d D 1 . .
H H10 0.3401 0.3683 0.4856 0.101 Uiso calc R 1 . .
C C11 0.4435(4) 0.3724(7) 0.4567(4) 0.151(4) Uani d DU 1 . .
H H11A 0.4674 0.3862 0.4247 0.182 Uiso calc R 1 . .
H H11B 0.4515 0.3065 0.4651 0.182 Uiso calc R 1 . .
H H11C 0.4657 0.4120 0.4826 0.182 Uiso calc R 1 . .
C C12 0.3397(4) 0.4960(4) 0.4536(3) 0.085(2) Uani d D 1 . .
H H12A 0.3656 0.5271 0.4812 0.102 Uiso calc R 1 . .
H H12B 0.2853 0.5028 0.4578 0.102 Uiso calc R 1 . .
H H12C 0.3551 0.5247 0.4222 0.102 Uiso calc R 1 . .
C C13 0.5160(3) 0.2259(5) 0.0871(3) 0.0691(18) Uani d . 1 . .
H H13A 0.5554 0.2416 0.1111 0.083 Uiso calc R 1 . .
H H13B 0.5274 0.2552 0.0551 0.083 Uiso calc R 1 . .
H H13C 0.5136 0.1579 0.0830 0.083 Uiso calc R 1 . .
C C14 0.0646(3) 0.4398(4) 0.33394(18) 0.0391(12) Uani d . 1 . .
C C15 0.1234(3) 0.4187(4) 0.36975(19) 0.0397(12) Uani d . 1 . .
C C16 0.1200(3) 0.4628(4) 0.41700(19) 0.0416(13) Uani d . 1 . .
H H16 0.1566 0.4472 0.4413 0.050 Uiso calc R 1 . .
C C17 0.0644(3) 0.5287(4) 0.4289(2) 0.0457(13) Uani d . 1 . .
C C18 0.0072(3) 0.5516(4) 0.3937(2) 0.0482(14) Uani d . 1 . .
H H18 -0.0299 0.5971 0.4012 0.058 Uiso calc R 1 . .
C C19 0.0073(3) 0.5055(4) 0.3478(2) 0.0472(14) Uani d . 1 . .
H H19 -0.0321 0.5181 0.3250 0.057 Uiso calc R 1 . .
C C20 0.0594(3) 0.3960(4) 0.28523(19) 0.0438(13) Uani d . 1 . .
H H20 0.0140 0.4065 0.2675 0.053 Uiso calc R 1 . .
C C21 0.0873(3) 0.3067(4) 0.2121(2) 0.0573(16) Uani d . 1 . .
H H21A 0.0345 0.2853 0.2134 0.069 Uiso calc R 1 . .
H H21B 0.1191 0.2520 0.2039 0.069 Uiso calc R 1 . .
C C22 0.0957(3) 0.3814(5) 0.1706(2) 0.0640(18) Uani d . 1 . .
H H22A 0.0706 0.3586 0.1401 0.077 Uiso calc R 1 . .
H H22B 0.0701 0.4395 0.1812 0.077 Uiso calc R 1 . .
C C23 0.1938(4) 0.5072(4) 0.1473(2) 0.0620(17) Uani d . 1 . .
H H23 0.1742 0.5462 0.1753 0.074 Uiso calc R 1 . .
C C24 0.2780(4) 0.5209(5) 0.1442(3) 0.093(2) Uani d . 1 . .
H H24A 0.3018 0.4941 0.1738 0.112 Uiso calc R 1 . .
H H24B 0.2894 0.5878 0.1424 0.112 Uiso calc R 1 . .
H H24C 0.2973 0.4895 0.1144 0.112 Uiso calc R 1 . .
C C25 0.1517(4) 0.5364(5) 0.0988(2) 0.082(2) Uani d . 1 . .
H H25A 0.1738 0.5037 0.0703 0.098 Uiso calc R 1 . .
H H25B 0.1564 0.6041 0.0940 0.098 Uiso calc R 1 . .
H H25C 0.0985 0.5198 0.1017 0.098 Uiso calc R 1 . .
C C26 0.1108(4) 0.5532(4) 0.5135(2) 0.0648(17) Uani d . 1 . .
H H26A 0.1047 0.4873 0.5226 0.078 Uiso calc R 1 . .
H H26B 0.1001 0.5927 0.5424 0.078 Uiso calc R 1 . .
H H26C 0.1624 0.5640 0.5023 0.078 Uiso calc R 1 . .

loop_
_atom_site_aniso_label
_atom_site_aniso_U_11
_atom_site_aniso_U_22
_atom_site_aniso_U_33
_atom_site_aniso_U_12
_atom_site_aniso_U_13
_atom_site_aniso_U_23
Cu1 0.0412(4) 0.0492(4) 0.0387(4) 0.0057(3) -0.0002(3) 0.0029(3)
Cl1 0.0691(11) 0.0669(11) 0.0649(11) -0.0151(9) 0.0239(9) -0.0104(9)
N1 0.053(3) 0.037(2) 0.043(3) 0.003(2) -0.005(2) 0.005(2)
N2 0.051(3) 0.063(3) 0.058(3) 0.015(2) -0.012(2) -0.012(2)
N3 0.039(2) 0.049(3) 0.037(3) -0.001(2) 0.000(2) 0.001(2)
N4 0.051(3) 0.074(4) 0.034(3) 0.017(3) -0.001(2) 0.006(2)
O1 0.046(2) 0.064(3) 0.044(2) 0.019(2) 0.0036(18) 0.0074(18)
O2 0.057(3) 0.074(3) 0.061(3) 0.010(2) 0.015(2) 0.002(2)
O3 0.041(2) 0.051(2) 0.041(2) 0.0093(18) -0.0017(16) 0.0019(17)
O4 0.062(3) 0.059(3) 0.046(2) 0.002(2) 0.005(2) -0.0064(19)
O5 0.115(4) 0.140(5) 0.186(6) -0.023(4) 0.009(4) -0.075(5)
O6 0.172(6) 0.147(5) 0.159(6) 0.045(5) 0.010(5) 0.046(5)
O7 0.124(4) 0.236(6) 0.083(4) 0.000(4) 0.044(3) 0.022(4)
O8 0.081(4) 0.112(4) 0.211(6) -0.031(3) 0.039(4) -0.051(4)
Cl2' 0.0687(10) 0.0550(10) 0.0566(10) -0.0030(9) -0.0040(8) 0.0000(8)
O9' 0.144(11) 0.142(10) 0.100(9) 0.017(8) 0.020(8) 0.043(8)
O10' 0.141(11) 0.119(11) 0.105(10) 0.003(8) 0.013(8) -0.047(8)
O11' 0.116(11) 0.145(11) 0.161(12) 0.028(8) -0.040(9) 0.030(8)
O12' 0.128(12) 0.126(12) 0.142(13) -0.047(8) 0.004(9) -0.015(9)
Cl2 0.0687(10) 0.0550(10) 0.0566(10) -0.0030(9) -0.0040(8) 0.0000(8)
O9 0.108(8) 0.204(10) 0.179(10) -0.006(7) 0.050(7) -0.008(8)
O10 0.188(9) 0.102(7) 0.144(9) 0.044(6) -0.028(8) -0.011(6)
O11 0.179(10) 0.187(10) 0.105(8) -0.003(7) -0.018(7) 0.049(6)
O12 0.082(7) 0.208(14) 0.109(10) -0.044(7) -0.002(7) -0.089(9)
C1 0.043(3) 0.039(3) 0.047(3) 0.005(3) -0.006(3) -0.003(3)
C2 0.038(3) 0.043(3) 0.045(3) 0.005(3) -0.003(2) -0.003(2)
C3 0.046(3) 0.057(4) 0.046(3) 0.014(3) -0.002(3) -0.002(3)
C4 0.046(3) 0.050(3) 0.044(3) -0.007(3) 0.005(3) -0.006(3)
C5 0.039(3) 0.050(4) 0.064(4) 0.007(3) 0.002(3) -0.008(3)
C6 0.045(3) 0.052(4) 0.056(4) 0.013(3) -0.010(3) -0.004(3)
C7 0.057(3) 0.035(3) 0.042(3) 0.004(3) -0.011(3) 0.000(2)
C8 0.072(4) 0.040(3) 0.049(3) 0.008(3) -0.001(3) 0.011(3)
C9 0.073(4) 0.062(4) 0.045(3) 0.013(3) -0.009(3) 0.007(3)
C10 0.084(5) 0.103(6) 0.065(5) -0.010(5) -0.020(4) -0.003(4)
C11 0.112(6) 0.167(8) 0.175(8) 0.016(6) -0.071(6) -0.036(6)
C12 0.094(5) 0.077(5) 0.084(5) -0.018(4) 0.006(4) -0.024(4)
C13 0.050(4) 0.077(5) 0.080(5) -0.003(3) 0.021(3) -0.015(4)
C14 0.038(3) 0.046(3) 0.033(3) 0.002(3) 0.007(2) 0.004(2)
C15 0.043(3) 0.038(3) 0.038(3) -0.003(2) 0.006(2) 0.009(2)
C16 0.041(3) 0.050(3) 0.034(3) -0.004(3) -0.002(2) 0.007(2)
C17 0.053(3) 0.042(3) 0.042(3) -0.005(3) 0.012(3) 0.003(3)
C18 0.043(3) 0.044(3) 0.058(4) 0.008(3) 0.008(3) 0.001(3)
C19 0.036(3) 0.054(4) 0.052(4) 0.003(3) 0.006(3) 0.011(3)
C20 0.032(3) 0.059(4) 0.041(3) -0.004(3) -0.002(2) 0.013(3)
C21 0.044(3) 0.081(4) 0.047(4) -0.006(3) -0.009(3) -0.006(3)
C22 0.053(4) 0.105(5) 0.034(3) 0.016(4) -0.010(3) 0.002(3)
C23 0.078(5) 0.059(4) 0.049(4) 0.017(4) -0.003(3) -0.002(3)
C24 0.095(6) 0.078(5) 0.107(6) -0.004(4) -0.007(5) 0.019(4)
C25 0.110(6) 0.079(5) 0.056(4) 0.033(4) -0.004(4) 0.012(4)
C26 0.081(5) 0.068(4) 0.045(4) 0.004(4) 0.003(3) -0.008(3)

loop_
_atom_type_symbol
_atom_type_description
_atom_type_scat_dispersion_real
_atom_type_scat_dispersion_imag
_atom_type_scat_source
C C 0.0033 0.0016 'International Tables Vol C Tables 4.2.6.8 and 6.1.1.4'
H H 0.0000 0.0000 'International Tables Vol C Tables 4.2.6.8 and 6.1.1.4'
N N 0.0061 0.0033 'International Tables Vol C Tables 4.2.6.8 and 6.1.1.4'
O O 0.0106 0.0060 'International Tables Vol C Tables 4.2.6.8 and 6.1.1.4'
Cl Cl 0.1484 0.1585 'International Tables Vol C Tables 4.2.6.8 and 6.1.1.4'
Cu Cu 0.3201 1.2651 'International Tables Vol C Tables 4.2.6.8 and 6.1.1.4'

loop_
_geom_angle_atom_site_label_1
_geom_angle_atom_site_label_2
_geom_angle_atom_site_label_3
_geom_angle_site_symmetry_1
_geom_angle_site_symmetry_3
_geom_angle
_geom_angle_publ_flag
O1 Cu1 O3 . . 160.46(15) ?
O1 Cu1 N3 . . 89.97(16) ?
O3 Cu1 N3 . . 93.31(16) ?
O1 Cu1 N1 . . 92.98(16) ?
O3 Cu1 N1 . . 91.84(16) ?
N3 Cu1 N1 . . 155.90(17) ?
O7 Cl1 O8 . . 113.3(4) ?
O7 Cl1 O5 . . 110.2(5) ?
O8 Cl1 O5 . . 107.9(4) ?
O7 Cl1 O6 . . 106.2(4) ?
O8 Cl1 O6 . . 109.8(4) ?
O5 Cl1 O6 . . 109.4(5) ?
C7 N1 C8 . . 116.1(4) ?
C7 N1 Cu1 . . 123.5(4) ?
C8 N1 Cu1 . . 120.1(3) ?
C10 N2 C9 . . 118.1(5) ?
C10 N2 H2A . . 107.8 ?
C9 N2 H2A . . 107.8 ?
C10 N2 H2B . . 107.8 ?
C9 N2 H2B . . 107.8 ?
H2A N2 H2B . . 107.1 ?
C20 N3 C21 . . 115.7(4) ?
C20 N3 Cu1 . . 122.8(3) ?
C21 N3 Cu1 . . 121.4(3) ?
C22 N4 C23 . . 115.3(5) ?
C22 N4 H4A . . 108.4 ?
C23 N4 H4A . . 108.4 ?
C22 N4 H4B . . 108.4 ?
C23 N4 H4B . . 108.4 ?
H4A N4 H4B . . 107.5 ?
C2 O1 Cu1 . . 127.9(3) ?
C4 O2 C13 . . 119.4(5) ?
C15 O3 Cu1 . . 127.2(3) ?
C17 O4 C26 . . 118.8(4) ?
O10' Cl2' O11' . . 115.3(10) ?
O10' Cl2' O12' . . 110.6(10) ?
O11' Cl2' O12' . . 107.2(11) ?
O10' Cl2' O9' . . 111.7(10) ?
O11' Cl2' O9' . . 103.8(9) ?
O12' Cl2' O9' . . 107.7(10) ?
C2 C1 C6 . . 118.4(5) ?
C2 C1 C7 . . 123.2(5) ?
C6 C1 C7 . . 118.5(5) ?
O1 C2 C1 . . 123.1(5) ?
O1 C2 C3 . . 119.7(5) ?
C1 C2 C3 . . 117.2(5) ?
C4 C3 C2 . . 121.6(5) ?
C4 C3 H3 . . 119.2 ?
C2 C3 H3 . . 119.2 ?
O2 C4 C5 . . 124.5(5) ?
O2 C4 C3 . . 114.7(5) ?
C5 C4 C3 . . 120.7(5) ?
C6 C5 C4 . . 118.6(5) ?
C6 C5 H5 . . 120.7 ?
C4 C5 H5 . . 120.7 ?
C5 C6 C1 . . 123.5(5) ?
C5 C6 H6 . . 118.3 ?
C1 C6 H6 . . 118.3 ?
N1 C7 C1 . . 127.8(5) ?
N1 C7 H7 . . 116.1 ?
C1 C7 H7 . . 116.1 ?
N1 C8 C9 . . 111.6(5) ?
N1 C8 H8A . . 109.3 ?
C9 C8 H8A . . 109.3 ?
N1 C8 H8B . . 109.3 ?
C9 C8 H8B . . 109.3 ?
H8A C8 H8B . . 108.0 ?
N2 C9 C8 . . 111.6(4) ?
N2 C9 H9A . . 109.3 ?
C8 C9 H9A . . 109.3 ?
N2 C9 H9B . . 109.3 ?
C8 C9 H9B . . 109.3 ?
H9A C9 H9B . . 108.0 ?
N2 C10 C11 . . 116.8(6) ?
N2 C10 C12 . . 112.8(5) ?
C11 C10 C12 . . 114.4(7) ?
N2 C10 H10 . . 103.6 ?
C11 C10 H10 . . 103.6 ?
C12 C10 H10 . . 103.6 ?
C10 C11 H11A . . 109.5 ?
C10 C11 H11B . . 109.5 ?
H11A C11 H11B . . 109.5 ?
C10 C11 H11C . . 109.5 ?
H11A C11 H11C . . 109.5 ?
H11B C11 H11C . . 109.5 ?
C10 C12 H12A . . 109.5 ?
C10 C12 H12B . . 109.5 ?
H12A C12 H12B . . 109.5 ?
C10 C12 H12C . . 109.5 ?
H12A C12 H12C . . 109.5 ?
H12B C12 H12C . . 109.5 ?
O2 C13 H13A . . 109.5 ?
O2 C13 H13B . . 109.5 ?
H13A C13 H13B . . 109.5 ?
O2 C13 H13C . . 109.5 ?
H13A C13 H13C . . 109.5 ?
H13B C13 H13C . . 109.5 ?
C19 C14 C15 . . 118.4(5) ?
C19 C14 C20 . . 118.0(5) ?
C15 C14 C20 . . 123.6(5) ?
O3 C15 C16 . . 119.7(5) ?
O3 C15 C14 . . 122.2(5) ?
C16 C15 C14 . . 118.1(5) ?
C17 C16 C15 . . 122.1(5) ?
C17 C16 H16 . . 118.9 ?
C15 C16 H16 . . 118.9 ?
O4 C17 C16 . . 125.5(5) ?
O4 C17 C18 . . 114.1(5) ?
C16 C17 C18 . . 120.4(5) ?
C19 C18 C17 . . 118.4(5) ?
C19 C18 H18 . . 120.8 ?
C17 C18 H18 . . 120.8 ?
C18 C19 C14 . . 122.5(5) ?
C18 C19 H19 . . 118.7 ?
C14 C19 H19 . . 118.7 ?
N3 C20 C14 . . 128.1(5) ?
N3 C20 H20 . . 116.0 ?
C14 C20 H20 . . 116.0 ?
N3 C21 C22 . . 112.4(5) ?
N3 C21 H21A . . 109.1 ?
C22 C21 H21A . . 109.1 ?
N3 C21 H21B . . 109.1 ?
C22 C21 H21B . . 109.1 ?
H21A C21 H21B . . 107.8 ?
N4 C22 C21 . . 112.6(4) ?
N4 C22 H22A . . 109.1 ?
C21 C22 H22A . . 109.1 ?
N4 C22 H22B . . 109.1 ?
C21 C22 H22B . . 109.1 ?
H22A C22 H22B . . 107.8 ?
C24 C23 N4 . . 109.2(5) ?
C24 C23 C25 . . 113.2(6) ?
N4 C23 C25 . . 109.3(5) ?
C24 C23 H23 . . 108.3 ?
N4 C23 H23 . . 108.3 ?
C25 C23 H23 . . 108.3 ?
C23 C24 H24A . . 109.5 ?
C23 C24 H24B . . 109.5 ?
H24A C24 H24B . . 109.5 ?
C23 C24 H24C . . 109.5 ?
H24A C24 H24C . . 109.5 ?
H24B C24 H24C . . 109.5 ?
C23 C25 H25A . . 109.5 ?
C23 C25 H25B . . 109.5 ?
H25A C25 H25B . . 109.5 ?
C23 C25 H25C . . 109.5 ?
H25A C25 H25C . . 109.5 ?
H25B C25 H25C . . 109.5 ?
O4 C26 H26A . . 109.5 ?
O4 C26 H26B . . 109.5 ?
H26A C26 H26B . . 109.5 ?
O4 C26 H26C . . 109.5 ?
H26A C26 H26C . . 109.5 ?
H26B C26 H26C . . 109.5 ?

loop_
_geom_bond_atom_site_label_1
_geom_bond_atom_site_label_2
_geom_bond_site_symmetry_2
_geom_bond_distance
_geom_bond_publ_flag
Cu1 O1 . 1.925(3) y
Cu1 O3 . 1.933(3) y
Cu1 N3 . 1.969(4) y
Cu1 N1 . 1.970(4) y
Cl1 O7 . 1.349(5) ?
Cl1 O8 . 1.393(5) ?
Cl1 O5 . 1.398(6) ?
Cl1 O6 . 1.422(6) ?
N1 C7 . 1.287(6) ?
N1 C8 . 1.481(6) ?
N2 C10 . 1.447(7) ?
N2 C9 . 1.480(7) ?
N2 H2A . 0.90 ?
N2 H2B . 0.90 ?
N3 C20 . 1.290(6) ?
N3 C21 . 1.480(6) ?
N4 C22 . 1.476(7) ?
N4 C23 . 1.520(7) ?
N4 H4A . 0.90 ?
N4 H4B . 0.90 ?
O1 C2 . 1.312(6) ?
O2 C4 . 1.366(6) ?
O2 C13 . 1.421(6) ?
O3 C15 . 1.315(6) ?
O4 C17 . 1.351(6) ?
O4 C26 . 1.431(6) ?
Cl2' O10' . 1.391(8) ?
Cl2' O11' . 1.416(8) ?
Cl2' O12' . 1.418(9) ?
Cl2' O9' . 1.437(8) ?
C1 C2 . 1.409(7) ?
C1 C6 . 1.410(7) ?
C1 C7 . 1.427(7) ?
C2 C3 . 1.416(7) ?
C3 C4 . 1.379(7) ?
C3 H3 . 0.93 ?
C4 C5 . 1.376(7) ?
C5 C6 . 1.348(7) ?
C5 H5 . 0.93 ?
C6 H6 . 0.93 ?
C7 H7 . 0.93 ?
C8 C9 . 1.513(8) ?
C8 H8A . 0.97 ?
C8 H8B . 0.97 ?
C9 H9A . 0.97 ?
C9 H9B . 0.97 ?
C10 C11 . 1.479(7) ?
C10 C12 . 1.502(6) ?
C10 H10 . 0.98 ?
C11 H11A . 0.96 ?
C11 H11B . 0.96 ?
C11 H11C . 0.96 ?
C12 H12A . 0.96 ?
C12 H12B . 0.96 ?
C12 H12C . 0.96 ?
C13 H13A . 0.96 ?
C13 H13B . 0.96 ?
C13 H13C . 0.96 ?
C14 C19 . 1.407(7) ?
C14 C15 . 1.424(7) ?
C14 C20 . 1.426(7) ?
C15 C16 . 1.391(7) ?
C16 C17 . 1.375(7) ?
C16 H16 . 0.93 ?
C17 C18 . 1.400(7) ?
C18 C19 . 1.370(7) ?
C18 H18 . 0.93 ?
C19 H19 . 0.93 ?
C20 H20 . 0.93 ?
C21 C22 . 1.521(8) ?
C21 H21A . 0.97 ?
C21 H21B . 0.97 ?
C22 H22A . 0.97 ?
C22 H22B . 0.97 ?
C23 C24 . 1.484(8) ?
C23 C25 . 1.529(8) ?
C23 H23 . 0.98 ?
C24 H24A . 0.96 ?
C24 H24B . 0.96 ?
C24 H24C . 0.96 ?
C25 H25A . 0.96 ?
C25 H25B . 0.96 ?
C25 H25C . 0.96 ?
C26 H26A . 0.96 ?
C26 H26B . 0.96 ?
C26 H26C . 0.96 ?

loop_
_geom_hbond_atom_site_label_D
_geom_hbond_atom_site_label_H
_geom_hbond_atom_site_label_A
_geom_hbond_site_symmetry_A
_geom_hbond_distance_DH
_geom_hbond_distance_HA
_geom_hbond_distance_DA
_geom_hbond_angle_DHA
N4 H4B O1 . 0.90 1.86 2.705(5) 156
N4 H4A O12 . 0.90 2.04 2.930(13) 171
N2 H2B O3 . 0.90 2.23 2.849(5) 125
N2 H2A O6 . 0.90 2.20 3.070(9) 163
